data_4068682
loop_
_publ_author_name
'Green, Michael'
'McMullin, Claire L.'
'Morton, George J. P.'
'Orpen, A. Guy'
'Wass, Duncan F.'
'Wingad, Richard L.'

_publ_section_title
;
 Rhodium Complexes of Cyclopropenylidene Carbene Ligands: Synthesis,
 Structure, and Hydroformylation Catalysis
;
_journal_issue 5
_journal_name_full Organometallics
_journal_page_first 1476
_journal_paper_doi 10.1021/om801031a
_journal_volume 28
_journal_year 2009
_chemical_formula_moiety 'C51 H40 Cl3 P2 Rh, 2(C H Cl3)'
_chemical_formula_sum 'C53 H42 Cl9 P2 Rh'
_chemical_formula_weight 1162.77
_chemical_name_systematic
; 
 ? 
;
_space_group_IT_number 14
_symmetry_cell_setting monoclinic
_symmetry_space_group_name_Hall '-P 2yn'
_symmetry_space_group_name_H-M 'P 1 21/n 1'
_atom_sites_solution_hydrogens geom
_atom_sites_solution_primary direct
_atom_sites_solution_secondary difmap
_audit_creation_method SHELXL-97
_cell_angle_alpha 90.00
_cell_angle_beta 101.8530(10)
_cell_angle_gamma 90.00
_cell_formula_units_Z 4
_cell_length_a 12.8965(3)
_cell_length_b 23.6104(6)
_cell_length_c 17.0719(3)
_cell_measurement_reflns_used 35506
_cell_measurement_temperature 120(2)
_cell_measurement_theta_max 27.48
_cell_measurement_theta_min 2.91
_cell_volume 5087.4(2)
_computing_cell_refinement
; 
DENZO (Otwinowski & Minor, 1997) & COLLECT (Hooft, R.W.W., 1998)' 
Although determined using DirAx, the cell is refined in the HKL 
package during data reduction 
;
_computing_data_collection 'COLLECT (Hooft, R.W.W., 1998)'
_computing_data_reduction 'DENZO (Otwinowski & Minor, 1997) & COLLECT (Hooft, R.W.W., 1998) '
_computing_structure_refinement 'SHELXL-97 (Sheldrick, 1997)'
_computing_structure_solution 'SHELXS-97 (Sheldrick, 1990)'
_diffrn_ambient_temperature 120(2)
_diffrn_detector_area_resol_mean 9.091
_diffrn_measured_fraction_theta_full 0.995
_diffrn_measured_fraction_theta_max 0.995
_diffrn_measurement_device_type
; 
Bruker-Nonius Roper CCD camera on \k-goniostat 
;
_diffrn_measurement_method '\f & \w scans'
_diffrn_radiation_monochromator graphite
_diffrn_radiation_source 'Bruker-Nonius FR591 rotating anode'
_diffrn_radiation_type MoK\a
_diffrn_radiation_wavelength 0.71073
_diffrn_reflns_av_R_equivalents 0.1256
_diffrn_reflns_av_sigmaI/netI 0.1130
_diffrn_reflns_limit_h_max 16
_diffrn_reflns_limit_h_min -16
_diffrn_reflns_limit_k_max 30
_diffrn_reflns_limit_k_min -30
_diffrn_reflns_limit_l_max 21
_diffrn_reflns_limit_l_min -22
_diffrn_reflns_number 59125
_diffrn_reflns_theta_full 27.53
_diffrn_reflns_theta_max 27.53
_diffrn_reflns_theta_min 2.99
_exptl_absorpt_coefficient_mu 0.908
_exptl_absorpt_correction_T_max 0.933
_exptl_absorpt_correction_T_min 0.892
_exptl_absorpt_correction_type multi-scan
_exptl_absorpt_process_details 'SADABS 2007/2 (Sheldrick, G.M., 2007)'
_exptl_crystal_colour colourless
_exptl_crystal_density_diffrn 1.518
_exptl_crystal_density_meas x
_exptl_crystal_density_method 'not measured'
_exptl_crystal_description block
_exptl_crystal_F_000 2352
_exptl_crystal_size_max 0.22
_exptl_crystal_size_mid 0.11
_exptl_crystal_size_min 0.08
_refine_diff_density_max 2.333
_refine_diff_density_min -1.548
_refine_diff_density_rms 0.180
_refine_ls_extinction_method none
_refine_ls_goodness_of_fit_ref 1.039
_refine_ls_hydrogen_treatment constr
_refine_ls_matrix_type full
_refine_ls_number_parameters 586
_refine_ls_number_reflns 11673
_refine_ls_number_restraints 0
_refine_ls_restrained_S_all 1.039
_refine_ls_R_factor_all 0.1269
_refine_ls_R_factor_gt 0.0778
_refine_ls_shift/su_max 0.001
_refine_ls_shift/su_mean 0.000
_refine_ls_structure_factor_coef Fsqd
_refine_ls_weighting_details 'calc w=1/[\s^2^(Fo^2^)+(0.1046P)^2^+4.8819P] where P=(Fo^2^+2Fc^2^)/3'
_refine_ls_weighting_scheme calc
_refine_ls_wR_factor_gt 0.1768
_refine_ls_wR_factor_ref 0.2025
_reflns_number_gt 7589
_reflns_number_total 11673
_reflns_threshold_expression >2sigma(I)
_cod_data_source_file om801031a_si_001.cif
_cod_data_source_block gm039
_cod_original_sg_symbol_H-M 'P 21/n'
_cod_database_code 4068682

loop_
_symmetry_equiv_pos_as_xyz
'x, y, z'
'-x+1/2, y+1/2, -z+1/2'
'-x, -y, -z'
'x-1/2, -y-1/2, z-1/2'

loop_
_atom_site_label
_atom_site_type_symbol
_atom_site_fract_x
_atom_site_fract_y
_atom_site_fract_z
_atom_site_U_iso_or_equiv
_atom_site_adp_type
_atom_site_occupancy
_atom_site_symmetry_multiplicity
_atom_site_calc_flag
_atom_site_refinement_flags
Rh1 Rh 0.17050(3) 0.827548(17) 0.22928(2) 0.01396(13) Uani 1 1 d .
P1 P 0.08640(11) 0.83180(6) 0.34086(8) 0.0160(3) Uani 1 1 d .
P2 P 0.25550(11) 0.81796(6) 0.11795(8) 0.0160(3) Uani 1 1 d .
Cl1 Cl 0.04332(11) 0.88927(5) 0.15478(7) 0.0199(3) Uani 1 1 d .
Cl2 Cl 0.06169(10) 0.74346(5) 0.18781(8) 0.0194(3) Uani 1 1 d .
Cl3 Cl 0.30380(10) 0.77045(5) 0.30094(7) 0.0192(3) Uani 1 1 d .
C1 C 0.2591(4) 0.8933(2) 0.2678(3) 0.0183(11) Uani 1 1 d .
C2 C 0.2831(4) 0.9502(2) 0.2636(3) 0.0197(12) Uani 1 1 d .
C3 C 0.3466(4) 0.9163(2) 0.3181(3) 0.0210(12) Uani 1 1 d .
C4 C 0.2630(5) 1.0062(2) 0.2290(3) 0.0233(13) Uani 1 1 d .
C5 C 0.1846(5) 1.0155(3) 0.1612(4) 0.0322(14) Uani 1 1 d .
H5 H 0.1412 0.9850 0.1375 0.039 Uiso 1 1 calc R
C6 C 0.1694(6) 1.0691(3) 0.1279(4) 0.0433(17) Uani 1 1 d .
H6 H 0.1160 1.0750 0.0813 0.052 Uiso 1 1 calc R
C7 C 0.2313(5) 1.1138(3) 0.1619(4) 0.0333(15) Uani 1 1 d .
H7 H 0.2200 1.1506 0.1392 0.040 Uiso 1 1 calc R
C8 C 0.3102(5) 1.1051(3) 0.2295(4) 0.0363(16) Uani 1 1 d .
H8 H 0.3531 1.1359 0.2527 0.044 Uiso 1 1 calc R
C9 C 0.3266(5) 1.0518(2) 0.2632(4) 0.0272(13) Uani 1 1 d .
H9 H 0.3808 1.0460 0.3093 0.033 Uiso 1 1 calc R
C10 C 0.4406(5) 0.9115(3) 0.3815(3) 0.0281(13) Uani 1 1 d .
C11 C 0.5087(8) 0.9576(4) 0.3990(7) 0.095(4) Uani 1 1 d .
H11 H 0.4937 0.9917 0.3692 0.114 Uiso 1 1 calc R
C12 C 0.5979(8) 0.9542(4) 0.4594(7) 0.103(5) Uani 1 1 d .
H12 H 0.6441 0.9858 0.4701 0.123 Uiso 1 1 calc R
C13 C 0.6208(5) 0.9059(3) 0.5041(4) 0.0415(17) Uani 1 1 d .
H13 H 0.6805 0.9044 0.5471 0.050 Uiso 1 1 calc R
C14 C 0.5556(5) 0.8598(3) 0.4853(4) 0.0365(16) Uani 1 1 d .
H14 H 0.5718 0.8256 0.5146 0.044 Uiso 1 1 calc R
C15 C 0.4666(5) 0.8624(3) 0.4243(3) 0.0297(14) Uani 1 1 d .
H15 H 0.4230 0.8298 0.4118 0.036 Uiso 1 1 calc R
C16 C 0.1102(4) 0.8977(2) 0.3988(3) 0.0192(12) Uani 1 1 d .
C17 C 0.1361(5) 0.9003(3) 0.4823(3) 0.0260(13) Uani 1 1 d .
H17 H 0.1489 0.8663 0.5125 0.031 Uiso 1 1 calc R
C18 C 0.1433(5) 0.9520(3) 0.5215(3) 0.0295(14) Uani 1 1 d .
H18 H 0.1606 0.9530 0.5783 0.035 Uiso 1 1 calc R
C19 C 0.1257(5) 1.0020(3) 0.4792(4) 0.0336(15) Uani 1 1 d .
H19 H 0.1311 1.0374 0.5064 0.040 Uiso 1 1 calc R
C20 C 0.0999(5) 0.9999(3) 0.3959(4) 0.0299(14) Uani 1 1 d .
H20 H 0.0870 1.0340 0.3662 0.036 Uiso 1 1 calc R
C21 C 0.0927(4) 0.9484(2) 0.3559(3) 0.0228(12) Uani 1 1 d .
H21 H 0.0758 0.9476 0.2991 0.027 Uiso 1 1 calc R
C22 C 0.1275(5) 0.7743(2) 0.4119(3) 0.0214(12) Uani 1 1 d .
C23 C 0.0655(6) 0.7260(2) 0.4091(4) 0.0313(15) Uani 1 1 d .
H23 H -0.0005 0.7241 0.3723 0.038 Uiso 1 1 calc R
C24 C 0.0985(7) 0.6807(3) 0.4592(4) 0.044(2) Uani 1 1 d .
H24 H 0.0552 0.6479 0.4569 0.053 Uiso 1 1 calc R
C25 C 0.1956(8) 0.6832(3) 0.5132(4) 0.052(2) Uani 1 1 d .
H25 H 0.2184 0.6521 0.5478 0.063 Uiso 1 1 calc R
C26 C 0.2587(6) 0.7310(3) 0.5165(4) 0.0395(18) Uani 1 1 d .
H26 H 0.3244 0.7329 0.5537 0.047 Uiso 1 1 calc R
C27 C 0.2251(5) 0.7761(3) 0.4653(3) 0.0301(15) Uani 1 1 d .
H27 H 0.2692 0.8084 0.4665 0.036 Uiso 1 1 calc R
C28 C -0.0588(4) 0.8288(2) 0.3246(3) 0.0179(11) Uani 1 1 d .
C29 C -0.1258(5) 0.8209(2) 0.2499(3) 0.0243(13) Uani 1 1 d .
H29 H -0.0969 0.8172 0.2032 0.029 Uiso 1 1 calc R
C30 C -0.2355(5) 0.8184(3) 0.2443(4) 0.0263(13) Uani 1 1 d .
H30 H -0.2809 0.8129 0.1935 0.032 Uiso 1 1 calc R
C31 C -0.2783(5) 0.8237(3) 0.3115(4) 0.0318(15) Uani 1 1 d .
H31 H -0.3528 0.8221 0.3072 0.038 Uiso 1 1 calc R
C32 C -0.2119(5) 0.8314(3) 0.3853(4) 0.0322(15) Uani 1 1 d .
H32 H -0.2412 0.8345 0.4318 0.039 Uiso 1 1 calc R
C33 C -0.1042(5) 0.8347(3) 0.3920(3) 0.0260(13) Uani 1 1 d .
H33 H -0.0599 0.8411 0.4430 0.031 Uiso 1 1 calc R
C34 C 0.1726(5) 0.8138(2) 0.0177(3) 0.0188(12) Uani 1 1 d .
C35 C 0.0637(4) 0.8052(2) 0.0049(3) 0.0206(12) Uani 1 1 d .
H35 H 0.0298 0.8039 0.0492 0.025 Uiso 1 1 calc R
C36 C 0.0043(5) 0.7985(2) -0.0719(3) 0.0262(13) Uani 1 1 d .
H36 H -0.0699 0.7924 -0.0796 0.031 Uiso 1 1 calc R
C37 C 0.0515(5) 0.8007(3) -0.1370(3) 0.0301(14) Uani 1 1 d .
H37 H 0.0101 0.7963 -0.1895 0.036 Uiso 1 1 calc R
C38 C 0.1611(5) 0.8095(3) -0.1255(3) 0.0335(15) Uani 1 1 d .
H38 H 0.1942 0.8115 -0.1703 0.040 Uiso 1 1 calc R
C39 C 0.2207(5) 0.8154(3) -0.0492(3) 0.0292(14) Uani 1 1 d .
H39 H 0.2951 0.8206 -0.0416 0.035 Uiso 1 1 calc R
C40 C 0.3405(4) 0.7551(2) 0.1191(3) 0.0191(11) Uani 1 1 d .
C41 C 0.3071(5) 0.7030(2) 0.1427(3) 0.0233(12) Uani 1 1 d .
H41 H 0.2402 0.7000 0.1575 0.028 Uiso 1 1 calc R
C42 C 0.3702(5) 0.6556(3) 0.1447(3) 0.0271(13) Uani 1 1 d .
H42 H 0.3472 0.6204 0.1618 0.033 Uiso 1 1 calc R
C43 C 0.4679(5) 0.6592(3) 0.1217(3) 0.0253(13) Uani 1 1 d .
H43 H 0.5121 0.6268 0.1244 0.030 Uiso 1 1 calc R
C44 C 0.4993(4) 0.7100(2) 0.0950(3) 0.0230(12) Uani 1 1 d .
H44 H 0.5646 0.7123 0.0777 0.028 Uiso 1 1 calc R
C45 C 0.4363(4) 0.7581(3) 0.0931(3) 0.0232(13) Uani 1 1 d .
H45 H 0.4586 0.7930 0.0742 0.028 Uiso 1 1 calc R
C46 C 0.3464(4) 0.8762(2) 0.1147(3) 0.0192(12) Uani 1 1 d .
C47 C 0.4424(5) 0.8775(3) 0.1707(3) 0.0267(13) Uani 1 1 d .
H47 H 0.4594 0.8472 0.2078 0.032 Uiso 1 1 calc R
C48 C 0.5129(5) 0.9221(3) 0.1732(4) 0.0311(14) Uani 1 1 d .
H48 H 0.5774 0.9226 0.2118 0.037 Uiso 1 1 calc R
C49 C 0.4878(6) 0.9662(3) 0.1180(4) 0.0427(18) Uani 1 1 d .
H49 H 0.5368 0.9963 0.1178 0.051 Uiso 1 1 calc R
C50 C 0.3937(6) 0.9664(3) 0.0647(4) 0.0417(17) Uani 1 1 d .
H50 H 0.3759 0.9977 0.0296 0.050 Uiso 1 1 calc R
C51 C 0.3228(5) 0.9212(3) 0.0609(4) 0.0299(14) Uani 1 1 d .
H51 H 0.2587 0.9211 0.0217 0.036 Uiso 1 1 calc R
C52 C 0.8573(5) 0.9822(3) 0.2009(4) 0.0386(16) Uani 1 1 d .
H52 H 0.9161 0.9538 0.2091 0.046 Uiso 1 1 calc R
Cl4 Cl 0.78917(16) 0.97510(8) 0.27975(11) 0.0513(5) Uani 1 1 d .
Cl5 Cl 0.91315(18) 1.04945(9) 0.20192(15) 0.0672(6) Uani 1 1 d .
Cl6 Cl 0.77279(18) 0.96772(10) 0.10920(11) 0.0635(6) Uani 1 1 d .
C53 C 0.8777(5) 0.6434(3) 0.2085(4) 0.0356(15) Uani 1 1 d .
H53 H 0.9252 0.6773 0.2171 0.043 Uiso 1 1 calc R
Cl7 Cl 0.74783(15) 0.66751(8) 0.18153(9) 0.0465(5) Uani 1 1 d .
Cl8 Cl 0.89619(19) 0.60613(11) 0.29838(14) 0.0792(8) Uani 1 1 d .
Cl9 Cl 0.90869(17) 0.60417(11) 0.12845(15) 0.0739(7) Uani 1 1 d .

loop_
_atom_site_aniso_label
_atom_site_aniso_U_11
_atom_site_aniso_U_22
_atom_site_aniso_U_33
_atom_site_aniso_U_23
_atom_site_aniso_U_13
_atom_site_aniso_U_12
Rh1 0.0126(2) 0.0168(2) 0.0130(2) -0.00006(15) 0.00372(16) 0.00071(16)
P1 0.0138(7) 0.0202(7) 0.0146(7) -0.0004(5) 0.0040(6) 0.0003(5)
P2 0.0110(7) 0.0227(8) 0.0149(7) 0.0001(5) 0.0042(6) -0.0005(5)
Cl1 0.0183(7) 0.0218(7) 0.0193(6) 0.0014(5) 0.0032(5) 0.0035(5)
Cl2 0.0153(7) 0.0213(7) 0.0222(7) -0.0025(5) 0.0051(5) -0.0011(5)
Cl3 0.0186(7) 0.0229(7) 0.0162(6) 0.0019(5) 0.0037(5) 0.0044(5)
C1 0.017(3) 0.025(3) 0.016(3) -0.001(2) 0.012(2) 0.000(2)
C2 0.016(3) 0.029(3) 0.016(3) -0.006(2) 0.007(2) -0.001(2)
C3 0.017(3) 0.030(3) 0.016(3) -0.004(2) 0.005(2) 0.001(2)
C4 0.025(3) 0.015(3) 0.033(3) -0.002(2) 0.014(3) 0.004(2)
C5 0.028(4) 0.029(3) 0.037(4) 0.005(3) 0.000(3) -0.001(3)
C6 0.035(4) 0.044(4) 0.049(4) 0.015(3) 0.007(3) 0.002(3)
C7 0.032(4) 0.022(3) 0.050(4) 0.008(3) 0.019(3) 0.005(3)
C8 0.036(4) 0.024(3) 0.052(4) -0.006(3) 0.018(3) -0.007(3)
C9 0.020(3) 0.026(3) 0.035(3) 0.000(2) 0.003(3) -0.003(2)
C10 0.021(3) 0.035(4) 0.028(3) -0.003(3) 0.003(3) 0.001(3)
C11 0.076(7) 0.035(5) 0.134(9) 0.027(5) -0.072(7) -0.014(4)
C12 0.074(7) 0.033(5) 0.160(10) 0.009(6) -0.074(7) -0.024(5)
C13 0.023(4) 0.057(5) 0.036(4) -0.010(3) -0.012(3) 0.004(3)
C14 0.034(4) 0.042(4) 0.031(3) 0.006(3) -0.001(3) -0.005(3)
C15 0.030(4) 0.030(3) 0.027(3) 0.000(3) 0.000(3) -0.008(3)
C16 0.015(3) 0.026(3) 0.019(3) -0.007(2) 0.008(2) -0.001(2)
C17 0.026(3) 0.031(3) 0.023(3) -0.004(2) 0.010(3) -0.003(3)
C18 0.022(3) 0.043(4) 0.023(3) -0.012(3) 0.004(3) -0.008(3)
C19 0.029(4) 0.029(4) 0.044(4) -0.020(3) 0.009(3) -0.005(3)
C20 0.025(4) 0.022(3) 0.044(4) -0.003(3) 0.011(3) -0.002(2)
C21 0.017(3) 0.031(3) 0.020(3) -0.003(2) 0.001(2) -0.002(2)
C22 0.030(4) 0.021(3) 0.016(3) -0.001(2) 0.010(2) 0.008(2)
C23 0.048(4) 0.023(3) 0.028(3) 0.000(2) 0.022(3) 0.004(3)
C24 0.087(6) 0.024(4) 0.031(4) 0.005(3) 0.034(4) 0.006(3)
C25 0.094(7) 0.047(5) 0.025(4) 0.017(3) 0.034(4) 0.038(4)
C26 0.053(5) 0.049(4) 0.018(3) 0.006(3) 0.012(3) 0.028(4)
C27 0.033(4) 0.043(4) 0.019(3) 0.003(3) 0.013(3) 0.011(3)
C28 0.017(3) 0.020(3) 0.018(3) -0.001(2) 0.006(2) 0.002(2)
C29 0.029(4) 0.023(3) 0.022(3) -0.004(2) 0.008(3) 0.002(2)
C30 0.015(3) 0.039(4) 0.024(3) -0.002(2) 0.002(2) 0.000(2)
C31 0.019(3) 0.036(4) 0.042(4) 0.006(3) 0.010(3) 0.000(3)
C32 0.020(4) 0.057(4) 0.024(3) 0.001(3) 0.015(3) 0.000(3)
C33 0.020(3) 0.036(4) 0.020(3) 0.000(2) 0.001(3) -0.002(3)
C34 0.024(3) 0.017(3) 0.013(3) 0.002(2) -0.001(2) 0.000(2)
C35 0.018(3) 0.024(3) 0.021(3) -0.001(2) 0.005(2) 0.001(2)
C36 0.023(3) 0.028(3) 0.024(3) -0.003(2) -0.004(3) -0.001(2)
C37 0.041(4) 0.028(3) 0.019(3) -0.003(2) 0.000(3) -0.002(3)
C38 0.037(4) 0.046(4) 0.020(3) 0.000(3) 0.012(3) -0.005(3)
C39 0.023(4) 0.044(4) 0.021(3) 0.001(3) 0.007(3) -0.005(3)
C40 0.014(3) 0.028(3) 0.014(3) -0.002(2) 0.001(2) 0.001(2)
C41 0.018(3) 0.026(3) 0.027(3) -0.005(2) 0.006(2) -0.003(2)
C42 0.029(4) 0.025(3) 0.029(3) -0.002(2) 0.009(3) 0.002(3)
C43 0.024(3) 0.031(3) 0.022(3) 0.000(2) 0.008(3) 0.007(2)
C44 0.012(3) 0.035(3) 0.024(3) 0.002(2) 0.009(2) 0.005(2)
C45 0.023(3) 0.032(3) 0.015(3) 0.004(2) 0.007(2) 0.001(2)
C46 0.012(3) 0.029(3) 0.017(3) -0.003(2) 0.006(2) -0.002(2)
C47 0.023(3) 0.035(4) 0.023(3) -0.002(2) 0.006(3) -0.002(3)
C48 0.014(3) 0.044(4) 0.033(3) -0.004(3) 0.000(3) -0.007(3)
C49 0.031(4) 0.049(4) 0.049(4) -0.006(3) 0.011(3) -0.020(3)
C50 0.042(5) 0.038(4) 0.047(4) 0.011(3) 0.015(4) -0.008(3)
C51 0.028(4) 0.031(3) 0.029(3) 0.006(3) 0.003(3) -0.005(3)
C52 0.027(4) 0.040(4) 0.047(4) -0.007(3) 0.004(3) 0.009(3)
Cl4 0.0503(12) 0.0554(12) 0.0477(10) -0.0123(9) 0.0091(9) -0.0089(9)
Cl5 0.0570(14) 0.0553(13) 0.0935(17) -0.0037(11) 0.0248(13) -0.0150(10)
Cl6 0.0539(13) 0.0882(16) 0.0402(11) -0.0072(10) -0.0096(9) 0.0011(11)
C53 0.031(4) 0.037(4) 0.037(4) -0.003(3) 0.004(3) -0.007(3)
Cl7 0.0508(12) 0.0648(12) 0.0248(8) -0.0004(7) 0.0103(8) 0.0233(9)
Cl8 0.0598(15) 0.0885(18) 0.0739(15) 0.0496(13) -0.0224(12) -0.0158(12)
Cl9 0.0391(13) 0.0922(18) 0.0879(16) -0.0451(14) 0.0072(11) 0.0188(11)

loop_
_atom_type_symbol
_atom_type_description
_atom_type_scat_dispersion_real
_atom_type_scat_dispersion_imag
_atom_type_scat_source
C C 0.0033 0.0016 'International Tables Vol C Tables 4.2.6.8 and 6.1.1.4'
H H 0.0000 0.0000 'International Tables Vol C Tables 4.2.6.8 and 6.1.1.4'
P P 0.1023 0.0942 'International Tables Vol C Tables 4.2.6.8 and 6.1.1.4'
Cl Cl 0.1484 0.1585 'International Tables Vol C Tables 4.2.6.8 and 6.1.1.4'
Rh Rh -1.1178 0.9187 'International Tables Vol C Tables 4.2.6.8 and 6.1.1.4'

loop_
_geom_angle_atom_site_label_1
_geom_angle_atom_site_label_2
_geom_angle_atom_site_label_3
_geom_angle
C1 Rh1 Cl3 88.01(17)
C1 Rh1 Cl1 89.13(16)
Cl3 Rh1 Cl1 176.48(5)
C1 Rh1 P1 91.62(14)
Cl3 Rh1 P1 90.72(5)
Cl1 Rh1 P1 91.42(5)
C1 Rh1 P2 90.61(14)
Cl3 Rh1 P2 87.32(5)
Cl1 Rh1 P2 90.65(5)
P1 Rh1 P2 176.97(5)
C1 Rh1 Cl2 177.18(15)
Cl3 Rh1 Cl2 90.00(5)
Cl1 Rh1 Cl2 92.94(5)
P1 Rh1 Cl2 86.41(5)
P2 Rh1 Cl2 91.29(4)
C22 P1 C16 106.2(3)
C22 P1 C28 102.7(3)
C16 P1 C28 99.6(2)
C22 P1 Rh1 112.53(17)
C16 P1 Rh1 114.42(17)
C28 P1 Rh1 119.72(17)
C46 P2 C34 105.6(2)
C46 P2 C40 102.9(3)
C34 P2 C40 101.5(2)
C46 P2 Rh1 110.92(17)
C34 P2 Rh1 118.32(19)
C40 P2 Rh1 115.90(17)
C3 C1 C2 59.2(4)
C3 C1 Rh1 150.0(4)
C2 C1 Rh1 150.8(4)
C3 C2 C1 60.3(4)
C3 C2 C4 147.6(6)
C1 C2 C4 152.1(6)
C2 C3 C1 60.5(4)
C2 C3 C10 147.7(6)
C1 C3 C10 151.8(6)
C5 C4 C9 119.1(5)
C5 C4 C2 121.5(5)
C9 C4 C2 119.3(5)
C6 C5 C4 120.3(6)
C6 C5 H5 119.9
C4 C5 H5 119.9
C7 C6 C5 120.5(7)
C7 C6 H6 119.8
C5 C6 H6 119.8
C6 C7 C8 119.8(6)
C6 C7 H7 120.1
C8 C7 H7 120.1
C9 C8 C7 120.4(6)
C9 C8 H8 119.8
C7 C8 H8 119.8
C8 C9 C4 119.9(6)
C8 C9 H9 120.0
C4 C9 H9 120.0
C15 C10 C11 118.1(6)
C15 C10 C3 122.4(6)
C11 C10 C3 119.4(6)
C12 C11 C10 120.4(7)
C12 C11 H11 119.8
C10 C11 H11 119.8
C13 C12 C11 121.1(7)
C13 C12 H12 119.5
C11 C12 H12 119.5
C12 C13 C14 118.6(6)
C12 C13 H13 120.7
C14 C13 H13 120.7
C13 C14 C15 120.9(6)
C13 C14 H14 119.6
C15 C14 H14 119.6
C10 C15 C14 120.8(6)
C10 C15 H15 119.6
C14 C15 H15 119.6
C21 C16 C17 118.5(5)
C21 C16 P1 116.9(4)
C17 C16 P1 124.4(4)
C18 C17 C16 120.6(6)
C18 C17 H17 119.7
C16 C17 H17 119.7
C19 C18 C17 121.0(5)
C19 C18 H18 119.5
C17 C18 H18 119.5
C18 C19 C20 118.8(5)
C18 C19 H19 120.6
C20 C19 H19 120.6
C21 C20 C19 120.8(6)
C21 C20 H20 119.6
C19 C20 H20 119.6
C20 C21 C16 120.3(5)
C20 C21 H21 119.9
C16 C21 H21 119.9
C23 C22 C27 118.9(5)
C23 C22 P1 120.1(5)
C27 C22 P1 120.8(5)
C24 C23 C22 120.9(7)
C24 C23 H23 119.6
C22 C23 H23 119.6
C23 C24 C25 119.8(7)
C23 C24 H24 120.1
C25 C24 H24 120.1
C26 C25 C24 120.1(6)
C26 C25 H25 120.0
C24 C25 H25 120.0
C25 C26 C27 119.6(7)
C25 C26 H26 120.2
C27 C26 H26 120.2
C26 C27 C22 120.7(6)
C26 C27 H27 119.6
C22 C27 H27 119.6
C29 C28 C33 118.6(5)
C29 C28 P1 124.2(4)
C33 C28 P1 117.2(4)
C30 C29 C28 119.6(5)
C30 C29 H29 120.2
C28 C29 H29 120.2
C31 C30 C29 120.8(6)
C31 C30 H30 119.6
C29 C30 H30 119.6
C30 C31 C32 119.5(6)
C30 C31 H31 120.2
C32 C31 H31 120.2
C33 C32 C31 120.7(5)
C33 C32 H32 119.6
C31 C32 H32 119.6
C32 C33 C28 120.8(6)
C32 C33 H33 119.6
C28 C33 H33 119.6
C35 C34 C39 118.4(5)
C35 C34 P2 122.3(4)
C39 C34 P2 119.2(4)
C36 C35 C34 120.7(5)
C36 C35 H35 119.6
C34 C35 H35 119.6
C37 C36 C35 120.7(6)
C37 C36 H36 119.7
C35 C36 H36 119.7
C36 C37 C38 119.6(6)
C36 C37 H37 120.2
C38 C37 H37 120.2
C39 C38 C37 119.9(5)
C39 C38 H38 120.1
C37 C38 H38 120.1
C38 C39 C34 120.8(6)
C38 C39 H39 119.6
C34 C39 H39 119.6
C41 C40 C45 119.0(5)
C41 C40 P2 119.7(4)
C45 C40 P2 121.2(4)
C42 C41 C40 120.5(5)
C42 C41 H41 119.7
C40 C41 H41 119.7
C41 C42 C43 120.4(6)
C41 C42 H42 119.8
C43 C42 H42 119.8
C44 C43 C42 119.4(5)
C44 C43 H43 120.3
C42 C43 H43 120.3
C43 C44 C45 120.7(5)
C43 C44 H44 119.6
C45 C44 H44 119.6
C44 C45 C40 120.0(5)
C44 C45 H45 120.0
C40 C45 H45 120.0
C51 C46 C47 118.4(5)
C51 C46 P2 122.8(4)
C47 C46 P2 118.7(4)
C48 C47 C46 121.3(6)
C48 C47 H47 119.4
C46 C47 H47 119.4
C47 C48 C49 119.1(6)
C47 C48 H48 120.4
C49 C48 H48 120.4
C50 C49 C48 120.3(6)
C50 C49 H49 119.9
C48 C49 H49 119.9
C49 C50 C51 121.0(6)
C49 C50 H50 119.5
C51 C50 H50 119.5
C46 C51 C50 119.8(6)
C46 C51 H51 120.1
C50 C51 H51 120.1
Cl5 C52 Cl6 111.6(4)
Cl5 C52 Cl4 110.4(4)
Cl6 C52 Cl4 110.4(4)
Cl5 C52 H52 108.1
Cl6 C52 H52 108.1
Cl4 C52 H52 108.1
Cl7 C53 Cl8 110.4(4)
Cl7 C53 Cl9 109.0(4)
Cl8 C53 Cl9 113.9(4)
Cl7 C53 H53 107.8
Cl8 C53 H53 107.8
Cl9 C53 H53 107.8

loop_
_geom_bond_atom_site_label_1
_geom_bond_atom_site_label_2
_geom_bond_distance
Rh1 C1 1.959(5)
Rh1 Cl3 2.3250(13)
Rh1 Cl1 2.3610(13)
Rh1 P1 2.3798(13)
Rh1 P2 2.3918(13)
Rh1 Cl2 2.4502(13)
P1 C22 1.825(6)
P1 C16 1.836(5)
P1 C28 1.837(6)
P2 C46 1.815(6)
P2 C34 1.825(5)
P2 C40 1.843(6)
C1 C3 1.381(8)
C1 C2 1.384(8)
C2 C3 1.365(8)
C2 C4 1.449(8)
C3 C10 1.454(8)
C4 C5 1.390(8)
C4 C9 1.406(8)
C5 C6 1.383(9)
C5 H5 0.9500
C6 C7 1.379(10)
C6 H6 0.9500
C7 C8 1.387(9)
C7 H7 0.9500
C8 C9 1.382(8)
C8 H8 0.9500
C9 H9 0.9500
C10 C15 1.374(8)
C10 C11 1.393(10)
C11 C12 1.380(11)
C11 H11 0.9500
C12 C13 1.369(11)
C12 H12 0.9500
C13 C14 1.374(9)
C13 H13 0.9500
C14 C15 1.384(9)
C14 H14 0.9500
C15 H15 0.9500
C16 C21 1.396(8)
C16 C17 1.398(7)
C17 C18 1.386(8)
C17 H17 0.9500
C18 C19 1.379(9)
C18 H18 0.9500
C19 C20 1.393(9)
C19 H19 0.9500
C20 C21 1.389(8)
C20 H20 0.9500
C21 H21 0.9500
C22 C23 1.387(8)
C22 C27 1.395(8)
C23 C24 1.381(9)
C23 H23 0.9500
C24 C25 1.396(12)
C24 H24 0.9500
C25 C26 1.384(11)
C25 H25 0.9500
C26 C27 1.390(9)
C26 H26 0.9500
C27 H27 0.9500
C28 C29 1.400(8)
C28 C33 1.401(8)
C29 C30 1.399(8)
C29 H29 0.9500
C30 C31 1.378(8)
C30 H30 0.9500
C31 C32 1.381(9)
C31 H31 0.9500
C32 C33 1.373(8)
C32 H32 0.9500
C33 H33 0.9500
C34 C35 1.391(8)
C34 C39 1.407(8)
C35 C36 1.384(8)
C35 H35 0.9500
C36 C37 1.374(8)
C36 H36 0.9500
C37 C38 1.402(9)
C37 H37 0.9500
C38 C39 1.377(8)
C38 H38 0.9500
C39 H39 0.9500
C40 C41 1.390(8)
C40 C45 1.398(7)
C41 C42 1.381(8)
C41 H41 0.9500
C42 C43 1.396(8)
C42 H42 0.9500
C43 C44 1.373(8)
C43 H43 0.9500
C44 C45 1.394(8)
C44 H44 0.9500
C45 H45 0.9500
C46 C51 1.396(8)
C46 C47 1.401(8)
C47 C48 1.387(8)
C47 H47 0.9500
C48 C49 1.397(10)
C48 H48 0.9500
C49 C50 1.359(10)
C49 H49 0.9500
C50 C51 1.398(9)
C50 H50 0.9500
C51 H51 0.9500
C52 Cl5 1.742(7)
C52 Cl6 1.747(7)
C52 Cl4 1.761(7)
C52 H52 1.0000
C53 Cl7 1.738(7)
C53 Cl8 1.743(7)
C53 Cl9 1.764(7)
C53 H53 1.0000

loop_
_geom_torsion_atom_site_label_1
_geom_torsion_atom_site_label_2
_geom_torsion_atom_site_label_3
_geom_torsion_atom_site_label_4
_geom_torsion
C1 Rh1 P1 C22 -108.0(3)
Cl3 Rh1 P1 C22 -20.0(2)
Cl1 Rh1 P1 C22 162.8(2)
Cl2 Rh1 P1 C22 70.0(2)
C1 Rh1 P1 C16 13.3(3)
Cl3 Rh1 P1 C16 101.3(2)
Cl1 Rh1 P1 C16 -75.9(2)
Cl2 Rh1 P1 C16 -168.7(2)
C1 Rh1 P1 C28 131.3(3)
Cl3 Rh1 P1 C28 -140.6(2)
Cl1 Rh1 P1 C28 42.2(2)
Cl2 Rh1 P1 C28 -50.7(2)
C1 Rh1 P2 C46 -5.7(3)
Cl3 Rh1 P2 C46 -93.7(2)
Cl1 Rh1 P2 C46 83.4(2)
Cl2 Rh1 P2 C46 176.4(2)
C1 Rh1 P2 C34 -128.0(3)
Cl3 Rh1 P2 C34 144.0(2)
Cl1 Rh1 P2 C34 -38.8(2)
Cl2 Rh1 P2 C34 54.1(2)
C1 Rh1 P2 C40 111.2(3)
Cl3 Rh1 P2 C40 23.2(2)
Cl1 Rh1 P2 C40 -159.7(2)
Cl2 Rh1 P2 C40 -66.7(2)
Cl3 Rh1 C1 C3 -11.1(7)
Cl1 Rh1 C1 C3 171.0(8)
P1 Rh1 C1 C3 79.6(8)
P2 Rh1 C1 C3 -98.4(7)
Cl3 Rh1 C1 C2 165.3(8)
Cl1 Rh1 C1 C2 -12.7(8)
P1 Rh1 C1 C2 -104.1(8)
P2 Rh1 C1 C2 78.0(8)
Rh1 C1 C2 C3 -177.9(8)
C3 C1 C2 C4 178.4(11)
Rh1 C1 C2 C4 0.5(16)
C4 C2 C3 C1 -178.6(10)
C1 C2 C3 C10 178.9(10)
C4 C2 C3 C10 0.3(16)
Rh1 C1 C3 C2 177.9(8)
C2 C1 C3 C10 -178.8(11)
Rh1 C1 C3 C10 -0.9(16)
C3 C2 C4 C5 171.2(8)
C1 C2 C4 C5 -6.2(13)
C3 C2 C4 C9 -6.6(12)
C1 C2 C4 C9 176.0(9)
C9 C4 C5 C6 -0.1(9)
C2 C4 C5 C6 -177.9(6)
C4 C5 C6 C7 -0.5(10)
C5 C6 C7 C8 0.7(10)
C6 C7 C8 C9 -0.4(9)
C7 C8 C9 C4 -0.2(9)
C5 C4 C9 C8 0.4(8)
C2 C4 C9 C8 178.3(5)
C2 C3 C10 C15 175.1(8)
C1 C3 C10 C15 -6.9(14)
C2 C3 C10 C11 -6.3(14)
C1 C3 C10 C11 171.7(10)
C15 C10 C11 C12 -1.9(16)
C3 C10 C11 C12 179.4(10)
C10 C11 C12 C13 -0.9(19)
C11 C12 C13 C14 2.9(17)
C12 C13 C14 C15 -2.1(12)
C11 C10 C15 C14 2.7(11)
C3 C10 C15 C14 -178.7(6)
C13 C14 C15 C10 -0.8(10)
C22 P1 C16 C21 175.0(4)
C28 P1 C16 C21 -78.7(5)
Rh1 P1 C16 C21 50.2(5)
C22 P1 C16 C17 -10.4(6)
C28 P1 C16 C17 95.9(5)
Rh1 P1 C16 C17 -135.1(4)
C21 C16 C17 C18 0.5(8)
P1 C16 C17 C18 -174.0(4)
C16 C17 C18 C19 -0.3(9)
C17 C18 C19 C20 0.3(9)
C18 C19 C20 C21 -0.5(9)
C19 C20 C21 C16 0.7(9)
C17 C16 C21 C20 -0.7(8)
P1 C16 C21 C20 174.3(4)
C16 P1 C22 C23 136.9(4)
C28 P1 C22 C23 32.9(5)
Rh1 P1 C22 C23 -97.2(4)
C16 P1 C22 C27 -48.4(5)
C28 P1 C22 C27 -152.4(4)
Rh1 P1 C22 C27 77.5(4)
C27 C22 C23 C24 1.2(8)
P1 C22 C23 C24 176.0(4)
C22 C23 C24 C25 -0.2(9)
C23 C24 C25 C26 -0.1(9)
C24 C25 C26 C27 -0.6(9)
C25 C26 C27 C22 1.6(8)
C23 C22 C27 C26 -1.9(8)
P1 C22 C27 C26 -176.7(4)
C22 P1 C28 C29 -121.7(5)
C16 P1 C28 C29 129.2(5)
Rh1 P1 C28 C29 3.8(5)
C22 P1 C28 C33 58.1(5)
C16 P1 C28 C33 -51.1(5)
Rh1 P1 C28 C33 -176.4(4)
C33 C28 C29 C30 -0.8(8)
P1 C28 C29 C30 179.0(4)
C28 C29 C30 C31 0.1(9)
C29 C30 C31 C32 -0.3(9)
C30 C31 C32 C33 1.1(10)
C31 C32 C33 C28 -1.8(10)
C29 C28 C33 C32 1.6(8)
P1 C28 C33 C32 -178.2(5)
C46 P2 C34 C35 -137.3(5)
C40 P2 C34 C35 115.5(5)
Rh1 P2 C34 C35 -12.4(5)
C46 P2 C34 C39 47.1(5)
C40 P2 C34 C39 -60.1(5)
Rh1 P2 C34 C39 172.0(4)
C39 C34 C35 C36 -0.1(8)
P2 C34 C35 C36 -175.8(4)
C34 C35 C36 C37 -0.5(9)
C35 C36 C37 C38 0.3(9)
C36 C37 C38 C39 0.6(9)
C37 C38 C39 C34 -1.2(10)
C35 C34 C39 C38 1.0(9)
P2 C34 C39 C38 176.8(5)
C46 P2 C40 C41 162.9(4)
C34 P2 C40 C41 -87.9(5)
Rh1 P2 C40 C41 41.7(5)
C46 P2 C40 C45 -20.0(5)
C34 P2 C40 C45 89.2(5)
Rh1 P2 C40 C45 -141.2(4)
C45 C40 C41 C42 3.6(8)
P2 C40 C41 C42 -179.3(4)
C40 C41 C42 C43 -1.1(9)
C41 C42 C43 C44 -1.6(9)
C42 C43 C44 C45 2.0(9)
C43 C44 C45 C40 0.5(9)
C41 C40 C45 C44 -3.2(8)
P2 C40 C45 C44 179.7(4)
C34 P2 C46 C51 25.8(5)
C40 P2 C46 C51 131.9(5)
Rh1 P2 C46 C51 -103.5(5)
C34 P2 C46 C47 -157.0(4)
C40 P2 C46 C47 -51.0(5)
Rh1 P2 C46 C47 73.6(4)
C51 C46 C47 C48 -0.1(8)
P2 C46 C47 C48 -177.4(5)
C46 C47 C48 C49 -0.6(9)
C47 C48 C49 C50 2.4(10)
C48 C49 C50 C51 -3.5(10)
C47 C46 C51 C50 -0.9(8)
P2 C46 C51 C50 176.2(5)
C49 C50 C51 C46 2.8(10)
